data_4343288
loop_
_publ_author_name
'Moreno Pineda, Eufemio'
'Heesing, Christian'
'Tuna, Floriana'
'Zheng, Yan-Zhen'
'McInnes, Eric J. L.'
'Schnack, J\"urgen'
'Winpenny, Richard E. P.'

_publ_section_title
;
 Copper Lanthanide Phosphonate Cages: Highly Symmetric {Cu3Ln9P6} and
 {Cu6Ln6P6} Clusters with C3v and D3h Symmetry.
;
_journal_name_full 'Inorganic chemistry'
_journal_page_first 150610150327001
_journal_paper_doi 10.1021/acs.inorgchem.5b00649
_journal_year 2015
_chemical_formula_moiety 'C99 H189 Cu3 Er9 O55 P6, C8 H12 Cu1 N4'
_chemical_formula_sum 'C107 H201 Cu4 Er9 N4 O55 P6'
_chemical_formula_weight 4369.02
_space_group_crystal_system trigonal
_space_group_IT_number 146
_space_group_name_Hall 'R 3'
_space_group_name_H-M_alt 'R 3'
_symmetry_space_group_name_Hall 'R 3'
_symmetry_space_group_name_H-M 'R 3 :H'
_atom_sites_solution_hydrogens geom
_atom_sites_solution_primary direct
_audit_creation_date 2015-03-11
_audit_creation_method
;
Olex2 1.2
(compiled 2015.01.26 svn.r3151 for OlexSys, GUI svn.r4998)
;
_cell_angle_alpha 90
_cell_angle_beta 90
_cell_angle_gamma 120
_cell_formula_units_Z 3
_cell_length_a 20.5114(3)
_cell_length_b 20.5114(3)
_cell_length_c 32.7097(5)
_cell_measurement_reflns_used 5765
_cell_measurement_temperature 150.1(1)
_cell_measurement_theta_max 29.1980
_cell_measurement_theta_min 3.0890
_cell_volume 11917.8(3)
_computing_cell_refinement
;
CrysAlisPro, Agilent Technologies,
Version 1.171.36.32 (release 02-08-2013 CrysAlis171 .NET)
(compiled Aug  2 2013,16:46:58)
;
_computing_data_collection
;
CrysAlisPro, Agilent Technologies,
Version 1.171.36.32 (release 02-08-2013 CrysAlis171 .NET)
(compiled Aug  2 2013,16:46:58)
;
_computing_data_reduction
;
CrysAlisPro, Agilent Technologies,
Version 1.171.36.32 (release 02-08-2013 CrysAlis171 .NET)
(compiled Aug  2 2013,16:46:58)
;
_computing_molecular_graphics 'Olex2 (Dolomanov et al., 2009)'
_computing_publication_material 'Olex2 (Dolomanov et al., 2009)'
_computing_structure_refinement 'ShelXL (Sheldrick, 2008)'
_computing_structure_solution 'ShelXS (Sheldrick, 2008)'
_diffrn_ambient_temperature 150.1(1)
_diffrn_detector_area_resol_mean 10.3705
_diffrn_measured_fraction_theta_full 0.993
_diffrn_measured_fraction_theta_max 0.991
_diffrn_measurement_details
;
  1 omega  -38.00   51.00   1.0000   10.2500
omega____ theta____ kappa____ phi______ frames
    -      -11.6555   19.0000    0.0000 89
;
_diffrn_measurement_device_type 'SuperNova, Single source at offset, Atlas'
_diffrn_measurement_method '\w scans'
_diffrn_orient_matrix_UB_11 0.0223375333
_diffrn_orient_matrix_UB_12 -0.0175135333
_diffrn_orient_matrix_UB_13 -0.0002690333
_diffrn_orient_matrix_UB_21 -0.0078164333
_diffrn_orient_matrix_UB_22 -0.0080015667
_diffrn_orient_matrix_UB_23 -0.0211091667
_diffrn_orient_matrix_UB_31 0.0321506000
_diffrn_orient_matrix_UB_32 0.0349776000
_diffrn_orient_matrix_UB_33 -0.0049442000
_diffrn_radiation_monochromator mirror
_diffrn_radiation_type MoK\a
_diffrn_radiation_wavelength 0.71073
_diffrn_reflns_av_R_equivalents 0.0236
_diffrn_reflns_av_unetI/netI 0.0513
_diffrn_reflns_laue_measured_fraction_full 0.993
_diffrn_reflns_laue_measured_fraction_max 0.991
_diffrn_reflns_limit_h_max 25
_diffrn_reflns_limit_h_min -14
_diffrn_reflns_limit_k_max 10
_diffrn_reflns_limit_k_min -25
_diffrn_reflns_limit_l_max 40
_diffrn_reflns_limit_l_min -31
_diffrn_reflns_number 9342
_diffrn_reflns_point_group_measured_fraction_full 0.679
_diffrn_reflns_point_group_measured_fraction_max 0.660
_diffrn_reflns_theta_full 25.242
_diffrn_reflns_theta_max 26.372
_diffrn_reflns_theta_min 2.742
_diffrn_source 'SuperNova (Mo) X-ray Source'
_exptl_absorpt_coefficient_mu 5.354
_exptl_absorpt_correction_T_max 1.00000
_exptl_absorpt_correction_T_min 0.85529
_exptl_absorpt_correction_type multi-scan
_exptl_absorpt_process_details
;
CrysAlisPro, Agilent Technologies,
Version 1.171.36.32 (release 02-08-2013 CrysAlis171 .NET)
(compiled Aug  2 2013,16:46:58)
Empirical absorption correction using spherical harmonics,
 implemented in SCALE3 ABSPACK scaling algorithm.
;
_exptl_crystal_colour 'clear blue'
_exptl_crystal_colour_lustre clear
_exptl_crystal_colour_primary blue
_exptl_crystal_density_diffrn 1.826
_exptl_crystal_description hexagonal
_exptl_crystal_F_000 6387
_exptl_crystal_size_max 0.1
_exptl_crystal_size_mid 0.09
_exptl_crystal_size_min 0.08
_refine_diff_density_max 1.108
_refine_diff_density_min -0.818
_refine_diff_density_rms 0.186
_refine_ls_abs_structure_details
;
 Flack x determined using 1670 quotients [(I+)-(I-)]/[(I+)+(I-)]
 (Parsons, Flack and Wagner, Acta Cryst. B69 (2013) 249-259).
;
_refine_ls_abs_structure_Flack -0.025(12)
_refine_ls_extinction_method none
_refine_ls_goodness_of_fit_ref 1.117
_refine_ls_hydrogen_treatment constr
_refine_ls_matrix_type full
_refine_ls_number_parameters 579
_refine_ls_number_reflns 7154
_refine_ls_number_restraints 37
_refine_ls_restrained_S_all 1.117
_refine_ls_R_factor_all 0.0374
_refine_ls_R_factor_gt 0.0324
_refine_ls_shift/su_max 0.001
_refine_ls_shift/su_mean 0.000
_refine_ls_structure_factor_coef Fsqd
_refine_ls_weighting_details 'w=1/[\s^2^(Fo^2^)+166.6583P] where P=(Fo^2^+2Fc^2^)/3'
_refine_ls_weighting_scheme calc
_refine_ls_wR_factor_gt 0.0632
_refine_ls_wR_factor_ref 0.0673
_reflns_Friedel_coverage 0.332
_reflns_friedel_fraction_full 0.366
_reflns_friedel_fraction_max 0.329
_reflns_number_gt 6742
_reflns_number_total 7154
_reflns_threshold_expression 'I > 2\s(I)'
_cod_data_source_file ic5b00649_si_002.cif
_cod_data_source_block Cu3Er9P6
_cod_original_cell_volume 11917.9(4)
_cod_database_code 4343288
_shelxl_version_number 2014/6
_chemical_oxdiff_formula Cu3Er9O32P6C100H100
_shelx_space_group_comment
;
The symmetry employed for this shelxl refinement is uniquely defined
by the following loop, which should always be used as a source of
symmetry information in preference to the above space-group names.
They are only intended as comments.
;
_reflns_odcompleteness_completeness 99.15
_reflns_odcompleteness_iscentric 1
_reflns_odcompleteness_theta 26.32
_olex2_refinement_description
;
1. Fixed Uiso
 At 1.5 times of:
  All C(H,H,H) groups
2. Uiso/Uaniso restraints and constraints
Uanis(C15) \\sim Ueq, Uanis(C5) \\sim Ueq, Uanis(C4) \\sim Ueq, Uanis(C2) \\sim
Ueq, Uanis(C13) \\sim Ueq, Uanis(C3P) \\sim Ueq: with sigma of 0.01 and sigma
for terminal atoms of 0.02
3. Others
 Fixed Sof: H29A(0.33333) H29B(0.33333) H29C(0.33333)
4.a Idealised Me refined as rotating group:
 C2P(H2PA,H2PB,H2PC), C3(H3A,H3B,H3C), C3P(H3PA,H3PB,H3PC), C4(H4A,H4B,H4C),
 C4P(H4PA,H4PB,H4PC), C5(H5A,H5B,H5C), C6P(H6PA,H6PB,H6PC), C7P(H7PA,H7PB,H7PC),
  C8(H8A,H8B,H8C), C8P(H8PA,H8PB,H8PC), C9(H9A,H9B,H9C), C10(H10A,H10B,H10C),
 C13(H13A,H13B,H13C), C14(H14A,H14B,H14C), C15(H15A,H15B,H15C), C18(H18A,H18B,
 H18C), C19(H19A,H19B,H19C), C20(H20A,H20B,H20C), C23(H23A,H23B,H23C), C24(H24A,
 H24B,H24C), C25(H25A,H25B,H25C), C27(H27A,H27B,H27C), C29(H29A,H29B,H29C)
;
_olex2_date_sample_data_collection 2013-10-19
_olex2_submission_special_instructions 'No special instructions were received'

loop_
_space_group_symop_operation_xyz
'x, y, z'
'-y, x-y, z'
'-x+y, -x, z'
'x+2/3, y+1/3, z+1/3'
'-y+2/3, x-y+1/3, z+1/3'
'-x+y+2/3, -x+1/3, z+1/3'
'x+1/3, y+2/3, z+2/3'
'-y+1/3, x-y+2/3, z+2/3'
'-x+y+1/3, -x+2/3, z+2/3'

loop_
_atom_site_label
_atom_site_type_symbol
_atom_site_fract_x
_atom_site_fract_y
_atom_site_fract_z
_atom_site_U_iso_or_equiv
_atom_site_adp_type
_atom_site_occupancy
_atom_site_site_symmetry_order
_atom_site_calc_flag
_atom_site_refinement_flags_posn
_atom_site_refinement_flags_adp
_atom_site_refinement_flags_occupancy
_atom_site_disorder_assembly
_atom_site_disorder_group
Er1 Er -0.41013(3) -0.33282(3) -0.15191(2) 0.01787(13) Uani 1 1 d . . . . .
Er2 Er -0.54441(3) -0.24890(3) -0.15084(2) 0.01597(12) Uani 1 1 d . . . . .
Er3 Er -0.45051(3) -0.04641(3) -0.12861(2) 0.01864(13) Uani 1 1 d . . . . .
Cu1 Cu -0.35645(9) -0.14788(9) -0.17029(5) 0.0217(3) Uani 1 1 d . . . . .
P1 P -0.53935(19) -0.38861(18) -0.08883(9) 0.0181(7) Uani 1 1 d . . . . .
P8 P -0.58040(18) -0.15449(18) -0.20769(9) 0.0169(7) Uani 1 1 d . . . . .
O1 O -0.4683(5) 0.0310(5) -0.1692(3) 0.023(2) Uani 1 1 d . . . . .
O1OH O -0.4248(5) -0.1449(5) -0.1288(2) 0.0171(19) Uani 1 1 d . . . . .
O1P O -0.5058(5) -0.3137(5) -0.1117(2) 0.021(2) Uani 1 1 d . . . . .
O2 O -0.3877(5) -0.4285(5) -0.1655(3) 0.026(2) Uani 1 1 d . . . . .
O2OH O -0.4432(4) -0.2448(4) -0.1836(2) 0.0167(18) Uani 1 1 d . . . . .
O2P O -0.5721(5) -0.0702(5) -0.1060(2) 0.025(2) Uani 1 1 d . . . . .
O3 O -0.3197(5) -0.2724(5) -0.1999(2) 0.024(2) Uani 1 1 d . . . . .
O3OH O -0.6667 -0.3333 -0.1261(4) 0.012(3) Uani 1 3 d S T P . .
O3P O -0.5609(5) -0.1851(5) -0.0969(2) 0.021(2) Uani 1 1 d . . . . .
O4 O -0.3021(5) -0.1589(5) -0.2166(3) 0.030(2) Uani 1 1 d . . . . .
O4P O -0.5084(4) -0.1306(4) -0.1814(2) 0.0200(19) Uani 1 1 d . . . . .
O5 O -0.3058(5) -0.2987(5) -0.1069(2) 0.024(2) Uani 1 1 d . . . . .
O5P O -0.6116(4) -0.1031(4) -0.2036(2) 0.0172(18) Uani 1 1 d . . . . .
O6 O -0.3378(5) -0.2147(5) -0.1193(2) 0.022(2) Uani 1 1 d . . . . .
O6P O -0.6349(4) -0.2360(5) -0.1929(2) 0.0155(18) Uani 1 1 d . . . . .
O7 O -0.2736(5) -0.0465(5) -0.1651(3) 0.032(2) Uani 1 1 d . . . . .
O8 O -0.3372(5) 0.0134(5) -0.1584(3) 0.030(2) Uani 1 1 d . . . . .
O9 O -0.3942(6) -0.0398(6) -0.0653(3) 0.035(2) Uani 1 1 d . . . . .
O10 O -0.4098(6) 0.0546(5) -0.0825(3) 0.037(2) Uani 1 1 d . . . . .
C1 C -0.4310(7) -0.4962(7) -0.1755(3) 0.020(3) Uani 1 1 d . . . . .
C1P C -0.5193(7) -0.3688(7) -0.0347(3) 0.021(3) Uani 1 1 d . . . . .
C2 C -0.3962(8) -0.5389(8) -0.1967(4) 0.032(3) Uani 1 1 d . U . . .
C2P C -0.5560(8) -0.3244(9) -0.0203(4) 0.032(4) Uani 1 1 d . . . . .
H2PA H -0.5366 -0.2787 -0.0358 0.049 Uiso 1 1 calc GR . . . .
H2PB H -0.5452 -0.3124 0.0082 0.049 Uiso 1 1 calc GR . . . .
H2PC H -0.6095 -0.3540 -0.0241 0.049 Uiso 1 1 calc GR . . . .
C3 C -0.4418(11) -0.5751(13) -0.2350(5) 0.078(7) Uani 1 1 d . . . . .
H3A H -0.4942 -0.6045 -0.2280 0.118 Uiso 1 1 calc GR . . . .
H3B H -0.4254 -0.6071 -0.2471 0.118 Uiso 1 1 calc GR . . . .
H3C H -0.4348 -0.5366 -0.2541 0.118 Uiso 1 1 calc GR . . . .
C3P C -0.4335(7) -0.3201(8) -0.0285(4) 0.027(3) Uani 1 1 d . U . . .
H3PA H -0.4086 -0.3422 -0.0429 0.040 Uiso 1 1 calc GR . . . .
H3PB H -0.4220 -0.3172 0.0001 0.040 Uiso 1 1 calc GR . . . .
H3PC H -0.4165 -0.2703 -0.0389 0.040 Uiso 1 1 calc GR . . . .
C4 C -0.4086(14) -0.6010(12) -0.1686(6) 0.087(7) Uani 1 1 d . U . . .
H4A H -0.3781 -0.5804 -0.1446 0.131 Uiso 1 1 calc GR . . . .
H4B H -0.3952 -0.6341 -0.1821 0.131 Uiso 1 1 calc GR . . . .
H4C H -0.4607 -0.6287 -0.1608 0.131 Uiso 1 1 calc GR . . . .
C4P C -0.5492(9) -0.4425(8) -0.0110(4) 0.037(4) Uani 1 1 d . . . . .
H4PA H -0.6026 -0.4727 -0.0151 0.056 Uiso 1 1 calc GR . . . .
H4PB H -0.5388 -0.4317 0.0176 0.056 Uiso 1 1 calc GR . . . .
H4PC H -0.5251 -0.4693 -0.0207 0.056 Uiso 1 1 calc GR . . . .
C5 C -0.3157(11) -0.4904(11) -0.2059(7) 0.092(7) Uani 1 1 d . U . . .
H5A H -0.3089 -0.4494 -0.2230 0.139 Uiso 1 1 calc GR . . . .
H5B H -0.2973 -0.5192 -0.2198 0.139 Uiso 1 1 calc GR . . . .
H5C H -0.2883 -0.4708 -0.1809 0.139 Uiso 1 1 calc GR . . . .
C5P C -0.5521(6) -0.1515(7) -0.2607(3) 0.018(3) Uani 1 1 d . . . . .
C6 C -0.2983(8) -0.2179(7) -0.2240(4) 0.029(3) Uani 1 1 d . . . . .
C6P C -0.4997(7) -0.1831(7) -0.2646(4) 0.025(3) Uani 1 1 d . . . . .
H6PA H -0.4555 -0.1536 -0.2483 0.037 Uiso 1 1 calc GR . . . .
H6PB H -0.4854 -0.1814 -0.2927 0.037 Uiso 1 1 calc GR . . . .
H6PC H -0.5248 -0.2343 -0.2552 0.037 Uiso 1 1 calc GR . . . .
C7 C -0.2691(8) -0.2221(8) -0.2659(4) 0.028(3) Uani 1 1 d . . . . .
C7P C -0.6207(7) -0.1965(8) -0.2872(3) 0.029(3) Uani 1 1 d . . . . .
H7PA H -0.6448 -0.2486 -0.2795 0.043 Uiso 1 1 calc GR . . . .
H7PB H -0.6058 -0.1913 -0.3153 0.043 Uiso 1 1 calc GR . . . .
H7PC H -0.6552 -0.1782 -0.2835 0.043 Uiso 1 1 calc GR . . . .
C8 C -0.3283(10) -0.2300(11) -0.2961(4) 0.054(5) Uani 1 1 d . . . . .
H8A H -0.3755 -0.2738 -0.2894 0.081 Uiso 1 1 calc GR . . . .
H8B H -0.3134 -0.2352 -0.3232 0.081 Uiso 1 1 calc GR . . . .
H8C H -0.3336 -0.1861 -0.2948 0.081 Uiso 1 1 calc GR . . . .
C8P C -0.5101(8) -0.0682(7) -0.2734(4) 0.033(3) Uani 1 1 d . . . . .
H8PA H -0.5439 -0.0486 -0.2721 0.050 Uiso 1 1 calc GR . . . .
H8PB H -0.4916 -0.0637 -0.3008 0.050 Uiso 1 1 calc GR . . . .
H8PC H -0.4686 -0.0402 -0.2551 0.050 Uiso 1 1 calc GR . . . .
C9 C -0.1949(9) -0.1507(10) -0.2744(4) 0.051(5) Uani 1 1 d . . . . .
H9A H -0.2020 -0.1080 -0.2728 0.077 Uiso 1 1 calc GR . . . .
H9B H -0.1775 -0.1534 -0.3013 0.077 Uiso 1 1 calc GR . . . .
H9C H -0.1582 -0.1456 -0.2545 0.077 Uiso 1 1 calc GR . . . .
C10 C -0.2608(11) -0.2911(9) -0.2698(5) 0.052(5) Uani 1 1 d . . . . .
H10A H -0.2231 -0.2874 -0.2510 0.078 Uiso 1 1 calc GR . . . .
H10B H -0.2460 -0.2945 -0.2972 0.078 Uiso 1 1 calc GR . . . .
H10C H -0.3080 -0.3353 -0.2636 0.078 Uiso 1 1 calc GR . . . .
C11 C -0.2911(7) -0.2329(7) -0.1048(3) 0.016(3) Uani 1 1 d . . . . .
C12 C -0.2172(8) -0.1693(9) -0.0873(4) 0.037(4) Uani 1 1 d . . . . .
C13 C -0.1848(10) -0.2036(10) -0.0570(5) 0.057(5) Uani 1 1 d . U . . .
H13A H -0.2156 -0.2201 -0.0329 0.085 Uiso 1 1 calc GR . . . .
H13B H -0.1344 -0.1662 -0.0497 0.085 Uiso 1 1 calc GR . . . .
H13C H -0.1844 -0.2456 -0.0695 0.085 Uiso 1 1 calc GR . . . .
C14 C -0.2306(10) -0.1106(8) -0.0653(4) 0.046(4) Uani 1 1 d . . . . .
H14A H -0.2448 -0.0851 -0.0849 0.070 Uiso 1 1 calc GR . . . .
H14B H -0.1852 -0.0747 -0.0517 0.070 Uiso 1 1 calc GR . . . .
H14C H -0.2702 -0.1355 -0.0455 0.070 Uiso 1 1 calc GR . . . .
C15 C -0.1643(8) -0.1321(10) -0.1231(5) 0.051(5) Uani 1 1 d . U . . .
H15A H -0.1612 -0.1697 -0.1391 0.077 Uiso 1 1 calc GR . . . .
H15B H -0.1152 -0.0964 -0.1131 0.077 Uiso 1 1 calc GR . . . .
H15C H -0.1830 -0.1065 -0.1398 0.077 Uiso 1 1 calc GR . . . .
C16 C -0.2794(8) 0.0112(7) -0.1664(4) 0.027(3) Uani 1 1 d . . . . .
C17 C -0.2090(8) 0.0840(7) -0.1800(5) 0.037(4) Uani 1 1 d . . . . .
C18 C -0.1867(10) 0.1411(9) -0.1461(6) 0.060(5) Uani 1 1 d . . . . .
H18A H -0.2272 0.1508 -0.1408 0.090 Uiso 1 1 calc GR . . . .
H18B H -0.1426 0.1871 -0.1541 0.090 Uiso 1 1 calc GR . . . .
H18C H -0.1760 0.1219 -0.1218 0.090 Uiso 1 1 calc GR . . . .
C19 C -0.2337(10) 0.1120(9) -0.2175(5) 0.055(5) Uani 1 1 d . . . . .
H19A H -0.2527 0.0738 -0.2383 0.082 Uiso 1 1 calc GR . . . .
H19B H -0.1913 0.1569 -0.2280 0.082 Uiso 1 1 calc GR . . . .
H19C H -0.2724 0.1227 -0.2096 0.082 Uiso 1 1 calc GR . . . .
C20 C -0.1456(8) 0.0699(9) -0.1918(6) 0.055(5) Uani 1 1 d . . . . .
H20A H -0.1269 0.0578 -0.1678 0.083 Uiso 1 1 calc GR . . . .
H20B H -0.1058 0.1143 -0.2043 0.083 Uiso 1 1 calc GR . . . .
H20C H -0.1641 0.0287 -0.2107 0.083 Uiso 1 1 calc GR . . . .
C21 C -0.3821(8) 0.0263(8) -0.0590(4) 0.036(4) Uani 1 1 d . . . . .
C22 C -0.3337(10) 0.0716(9) -0.0226(5) 0.050(5) Uani 1 1 d . . . . .
C23 C -0.2728(13) 0.1456(13) -0.0384(6) 0.130(12) Uani 1 1 d . . . . .
H23A H -0.2334 0.1393 -0.0501 0.194 Uiso 1 1 calc GR . . . .
H23B H -0.2527 0.1810 -0.0163 0.194 Uiso 1 1 calc GR . . . .
H23C H -0.2931 0.1640 -0.0588 0.194 Uiso 1 1 calc GR . . . .
C24 C -0.3160(16) 0.0274(14) 0.0040(7) 0.130(12) Uani 1 1 d . . . . .
H24A H -0.3616 -0.0170 0.0120 0.195 Uiso 1 1 calc GR . . . .
H24B H -0.2907 0.0563 0.0278 0.195 Uiso 1 1 calc GR . . . .
H24C H -0.2839 0.0132 -0.0100 0.195 Uiso 1 1 calc GR . . . .
C25 C -0.3818(14) 0.0966(14) 0.0042(6) 0.101(9) Uani 1 1 d . . . . .
H25A H -0.4056 0.1161 -0.0133 0.151 Uiso 1 1 calc GR . . . .
H25B H -0.3494 0.1348 0.0232 0.151 Uiso 1 1 calc GR . . . .
H25C H -0.4196 0.0539 0.0190 0.151 Uiso 1 1 calc GR . . . .
Cu2 Cu -0.3333 -0.6667 -0.03038(10) 0.0394(8) Uani 1 3 d S T P . .
N1 N -0.2380(7) -0.6608(7) -0.0498(4) 0.040(3) Uani 1 1 d . . . . .
N2 N -0.3333 -0.6667 0.0306(7) 0.042(6) Uani 1 3 d S T P . .
C26 C -0.1829(9) -0.6552(8) -0.0592(4) 0.038(4) Uani 1 1 d . . . . .
C27 C -0.1125(9) -0.6476(10) -0.0720(5) 0.053(5) Uani 1 1 d . . . . .
H27A H -0.1171 -0.6659 -0.0994 0.080 Uiso 1 1 calc GR . . . .
H27B H -0.0992 -0.6762 -0.0541 0.080 Uiso 1 1 calc GR . . . .
H27C H -0.0740 -0.5955 -0.0710 0.080 Uiso 1 1 calc GR . . . .
C28 C -0.3333 -0.6667 0.0648(9) 0.034(6) Uani 1 3 d S T P . .
C29 C -0.3333 -0.6667 0.1097(9) 0.065(9) Uani 1 3 d S T P . .
H29A H -0.3190 -0.7019 0.1195 0.097 Uiso 0.3333 1 calc GR . . A -1
H29B H -0.3828 -0.6810 0.1195 0.097 Uiso 0.3333 1 calc GR . . A -1
H29C H -0.2981 -0.6172 0.1195 0.097 Uiso 0.3333 1 calc GR . . A -1

loop_
_atom_site_aniso_label
_atom_site_aniso_U_11
_atom_site_aniso_U_22
_atom_site_aniso_U_33
_atom_site_aniso_U_23
_atom_site_aniso_U_13
_atom_site_aniso_U_12
Er1 0.0171(3) 0.0158(3) 0.0203(3) 0.0008(2) -0.0015(2) 0.0079(3)
Er2 0.0148(3) 0.0148(3) 0.0182(3) 0.0005(2) -0.0008(2) 0.0073(2)
Er3 0.0170(3) 0.0154(3) 0.0232(3) -0.0027(2) -0.0041(3) 0.0078(3)
Cu1 0.0182(8) 0.0161(8) 0.0305(9) -0.0001(7) 0.0020(7) 0.0084(7)
P1 0.0218(18) 0.0177(17) 0.0160(16) 0.0019(13) -0.0012(14) 0.0109(15)
P8 0.0152(16) 0.0163(16) 0.0184(16) -0.0006(13) -0.0014(13) 0.0071(14)
O1 0.020(5) 0.017(5) 0.033(5) -0.001(4) -0.006(4) 0.010(4)
O1OH 0.016(4) 0.013(4) 0.024(5) -0.001(4) 0.004(4) 0.007(4)
O1P 0.018(5) 0.021(5) 0.018(4) 0.000(4) -0.002(4) 0.006(4)
O2 0.025(5) 0.030(5) 0.034(5) 0.001(4) -0.005(4) 0.022(5)
O2OH 0.014(4) 0.008(4) 0.022(4) 0.004(3) -0.001(4) 0.001(4)
O2P 0.026(5) 0.019(5) 0.027(5) 0.001(4) 0.000(4) 0.009(4)
O3 0.031(5) 0.024(5) 0.024(5) 0.003(4) 0.004(4) 0.019(5)
O3OH 0.012(4) 0.012(4) 0.014(7) 0.000 0.000 0.006(2)
O3P 0.021(5) 0.023(5) 0.020(4) -0.005(4) -0.007(4) 0.010(4)
O4 0.029(5) 0.015(5) 0.043(6) -0.002(4) 0.009(4) 0.008(4)
O4P 0.013(4) 0.017(5) 0.020(4) 0.001(4) -0.002(3) 0.000(4)
O5 0.028(5) 0.013(5) 0.029(5) -0.002(4) -0.002(4) 0.010(4)
O5P 0.015(4) 0.016(4) 0.020(4) 0.003(3) 0.004(4) 0.008(4)
O6 0.020(5) 0.023(5) 0.020(4) -0.002(4) 0.000(4) 0.009(4)
O6P 0.012(4) 0.018(5) 0.017(4) 0.002(3) 0.001(3) 0.008(4)
O7 0.033(6) 0.020(5) 0.049(6) 0.000(4) 0.004(5) 0.018(5)
O8 0.012(5) 0.023(5) 0.055(6) 0.008(5) 0.007(4) 0.009(4)
O9 0.042(6) 0.039(6) 0.029(5) -0.002(5) -0.013(5) 0.023(5)
O10 0.044(7) 0.033(6) 0.039(6) -0.008(5) -0.021(5) 0.023(5)
C1 0.029(8) 0.015(7) 0.017(6) -0.001(5) -0.003(5) 0.012(6)
C1P 0.027(7) 0.020(7) 0.016(6) 0.000(5) 0.000(5) 0.011(6)
C2 0.034(7) 0.026(7) 0.040(7) -0.006(6) 0.000(6) 0.019(6)
C2P 0.032(8) 0.051(10) 0.028(7) -0.007(7) -0.006(6) 0.031(8)
C3 0.079(15) 0.12(2) 0.065(13) -0.042(13) -0.010(11) 0.076(15)
C3P 0.025(7) 0.035(8) 0.022(6) -0.007(6) -0.012(6) 0.017(6)
C4 0.131(17) 0.086(14) 0.094(13) 0.002(11) 0.023(12) 0.090(13)
C4P 0.059(11) 0.033(9) 0.022(7) 0.011(6) -0.004(7) 0.024(8)
C5 0.050(11) 0.065(13) 0.160(17) -0.030(12) 0.036(12) 0.026(10)
C5P 0.010(6) 0.022(7) 0.018(6) 0.005(5) 0.001(5) 0.005(5)
C6 0.026(8) 0.017(7) 0.043(8) -0.004(6) -0.009(6) 0.010(6)
C6P 0.027(7) 0.027(7) 0.019(6) 0.003(6) 0.006(6) 0.013(6)
C7 0.038(8) 0.041(9) 0.016(6) 0.009(6) 0.007(6) 0.028(7)
C7P 0.031(8) 0.042(9) 0.014(6) -0.002(6) -0.006(6) 0.017(7)
C8 0.061(12) 0.085(14) 0.033(9) 0.006(9) 0.000(8) 0.050(11)
C8P 0.045(9) 0.012(7) 0.033(8) 0.007(6) 0.009(7) 0.007(7)
C9 0.055(11) 0.064(12) 0.035(9) 0.013(8) 0.021(8) 0.030(10)
C10 0.086(14) 0.054(11) 0.038(9) 0.005(8) 0.014(9) 0.052(11)
C11 0.017(7) 0.017(7) 0.015(6) -0.003(5) 0.001(5) 0.010(6)
C12 0.029(8) 0.038(9) 0.040(9) -0.012(7) -0.015(7) 0.013(7)
C13 0.066(11) 0.058(11) 0.049(9) -0.008(8) -0.031(8) 0.033(9)
C14 0.068(12) 0.031(9) 0.045(9) -0.020(7) -0.022(8) 0.028(9)
C15 0.018(8) 0.058(11) 0.059(10) -0.002(8) 0.004(7) 0.005(8)
C16 0.033(8) 0.016(7) 0.029(7) -0.008(6) -0.009(6) 0.010(6)
C17 0.034(9) 0.012(7) 0.065(10) 0.010(7) 0.007(8) 0.011(7)
C18 0.048(11) 0.036(10) 0.082(13) -0.015(10) -0.022(10) 0.010(9)
C19 0.052(11) 0.034(10) 0.067(11) 0.020(9) 0.008(9) 0.013(9)
C20 0.014(8) 0.034(9) 0.104(14) 0.025(10) 0.015(9) 0.002(7)
C21 0.032(9) 0.028(8) 0.033(8) -0.009(7) 0.002(7) 0.004(7)
C22 0.057(12) 0.043(10) 0.036(9) -0.014(8) -0.026(8) 0.014(9)
C23 0.097(19) 0.10(2) 0.065(14) -0.008(14) -0.039(13) -0.044(16)
C24 0.21(3) 0.11(2) 0.100(18) -0.054(16) -0.12(2) 0.10(2)
C25 0.15(2) 0.12(2) 0.051(12) -0.056(13) -0.043(14) 0.08(2)
Cu2 0.0315(11) 0.0315(11) 0.055(2) 0.000 0.000 0.0157(5)
N1 0.036(8) 0.048(8) 0.040(7) 0.006(6) 0.010(6) 0.025(7)
N2 0.035(8) 0.035(8) 0.056(15) 0.000 0.000 0.017(4)
C26 0.037(9) 0.025(8) 0.038(9) 0.022(7) 0.019(7) 0.004(7)
C27 0.041(10) 0.066(13) 0.060(11) 0.015(9) 0.023(9) 0.032(10)
C28 0.026(9) 0.026(9) 0.049(17) 0.000 0.000 0.013(4)
C29 0.061(14) 0.061(14) 0.07(2) 0.000 0.000 0.031(7)

loop_
_atom_type_symbol
_atom_type_description
_atom_type_scat_dispersion_real
_atom_type_scat_dispersion_imag
_atom_type_scat_source
C C 0.0033 0.0016 'International Tables Vol C Tables 4.2.6.8 and 6.1.1.4'
H H 0.0000 0.0000 'International Tables Vol C Tables 4.2.6.8 and 6.1.1.4'
Cu Cu 0.3201 1.2651 'International Tables Vol C Tables 4.2.6.8 and 6.1.1.4'
Er Er -0.2586 4.9576 'International Tables Vol C Tables 4.2.6.8 and 6.1.1.4'
N N 0.0061 0.0033 'International Tables Vol C Tables 4.2.6.8 and 6.1.1.4'
O O 0.0106 0.0060 'International Tables Vol C Tables 4.2.6.8 and 6.1.1.4'
P P 0.1023 0.0942 'International Tables Vol C Tables 4.2.6.8 and 6.1.1.4'

loop_
_geom_angle_atom_site_label_1
_geom_angle_atom_site_label_2
_geom_angle_atom_site_label_3
_geom_angle
_geom_angle_site_symmetry_1
_geom_angle_site_symmetry_3
Cu1 Er1 Er2 54.73(3) . .
P1 Er1 Er2 59.66(6) . .
P1 Er1 Cu1 105.54(7) . .
O1P Er1 Er2 33.09(18) . .
O1P Er1 Cu1 76.51(19) . .
O1P Er1 P1 29.5(2) . .
O1P Er1 C11 93.5(3) . .
O2 Er1 Er2 150.8(2) . .
O2 Er1 Cu1 145.9(2) . .
O2 Er1 P1 108.5(2) . .
O2 Er1 O1P 137.5(3) . .
O2 Er1 O2OH 143.4(3) . .
O2 Er1 O2P 79.4(3) . 3_445
O2 Er1 O5 80.5(3) . .
O2 Er1 O6 132.7(3) . .
O2 Er1 C11 105.4(3) . .
O2OH Er1 Er2 33.41(19) . .
O2OH Er1 Cu1 33.57(18) . .
O2OH Er1 P1 93.1(2) . .
O2OH Er1 O1P 65.7(3) . .
O2OH Er1 C11 99.1(3) . .
O2P Er1 Er2 86.8(2) 3_445 .
O2P Er1 Cu1 134.5(2) 3_445 .
O2P Er1 P1 29.2(2) 3_445 .
O2P Er1 O1P 58.7(3) 3_445 .
O2P Er1 O2OH 119.3(3) 3_445 .
O2P Er1 C11 106.3(3) 3_445 .
O3 Er1 Er2 109.2(2) . .
O3 Er1 Cu1 63.4(2) . .
O3 Er1 P1 168.5(2) . .
O3 Er1 O1P 139.0(3) . .
O3 Er1 O2 82.7(3) . .
O3 Er1 O2OH 75.9(3) . .
O3 Er1 O2P 162.1(3) . 3_445
O3 Er1 O5 84.2(3) . .
O3 Er1 O6 80.3(3) . .
O3 Er1 C11 78.6(3) . .
O5 Er1 Er2 126.1(2) . .
O5 Er1 Cu1 92.2(2) . .
O5 Er1 P1 100.0(2) . .
O5 Er1 O1P 106.4(3) . .
O5 Er1 O2OH 125.5(3) . .
O5 Er1 O2P 92.9(3) . 3_445
O5 Er1 C11 26.6(3) . .
O5P Er1 Er2 73.8(2) 3_445 .
O5P Er1 Cu1 100.1(2) 3_445 .
O5P Er1 P1 91.8(2) 3_445 .
O5P Er1 O1P 91.9(3) 3_445 .
O5P Er1 O2 80.4(3) 3_445 .
O5P Er1 O2OH 69.3(3) 3_445 .
O5P Er1 O2P 89.6(3) 3_445 3_445
O5P Er1 O3 87.3(3) 3_445 .
O5P Er1 O5 160.0(3) 3_445 .
O5P Er1 O6 141.7(3) 3_445 .
O5P Er1 C11 163.7(3) 3_445 .
O6 Er1 Er2 76.4(2) . .
O6 Er1 Cu1 42.1(2) . .
O6 Er1 P1 93.4(2) . .
O6 Er1 O1P 75.3(3) . .
O6 Er1 O2OH 72.5(3) . .
O6 Er1 O2P 112.3(3) . 3_445
O6 Er1 O5 54.1(3) . .
O6 Er1 C11 27.8(3) . .
C11 Er1 Er2 103.0(2) . .
C11 Er1 Cu1 66.4(3) . .
C11 Er1 P1 100.3(2) . .
Er3 Er2 Er2 99.82(2) . 2_455
Cu1 Er2 Er2 157.34(3) . 2_455
Cu1 Er2 Er3 63.54(3) . .
P8 Er2 Er2 64.47(6) . 2_455
P8 Er2 Er3 63.66(6) . .
P8 Er2 Cu1 93.44(7) . .
O1OH Er2 Er2 136.35(19) . 2_455
O1OH Er2 Er3 38.43(19) . .
O1OH Er2 Cu1 34.74(18) . .
O1OH Er2 P8 94.7(2) . .
O1OH Er2 O6P 142.5(3) . 3_445
O1OH Er2 O6P 124.4(3) . .
O1P Er2 Er2 121.4(2) . 2_455
O1P Er2 Er3 114.4(2) . .
O1P Er2 Cu1 80.8(2) . .
O1P Er2 P8 174.0(2) . .
O1P Er2 O1OH 81.4(3) . .
O1P Er2 O2OH 73.1(3) . .
O1P Er2 O3OH 86.0(3) . .
O1P Er2 O3P 95.4(3) . .
O1P Er2 O4P 145.1(3) . .
O1P Er2 O6P 154.0(3) . .
O1P Er2 O6P 83.3(3) . 3_445
O2OH Er2 Er2 150.50(19) . 2_455
O2OH Er2 Er3 95.59(19) . .
O2OH Er2 Cu1 33.20(19) . .
O2OH Er2 P8 101.2(2) . .
O2OH Er2 O1OH 66.9(3) . .
O2OH Er2 O3OH 142.5(2) . .
O2OH Er2 O3P 135.8(3) . .
O2OH Er2 O4P 87.3(3) . .
O2OH Er2 O6P 117.2(3) . .
O2OH Er2 O6P 76.0(3) . 3_445
O3OH Er2 Er2 35.53(14) . 2_455
O3OH Er2 Er3 121.64(13) . .
O3OH Er2 Cu1 166.71(19) . .
O3OH Er2 P8 99.78(18) . .
O3OH Er2 O1OH 141.2(3) . .
O3OH Er2 O4P 124.5(2) . .
O3OH Er2 O6P 71.7(3) . .
O3OH Er2 O6P 70.8(3) . 3_445
O3P Er2 Er2 71.8(2) . 2_455
O3P Er2 Er3 49.7(2) . .
O3P Er2 Cu1 103.8(2) . .
O3P Er2 P8 87.4(2) . .
O3P Er2 O1OH 69.2(3) . .
O3P Er2 O3OH 75.7(3) . .
O3P Er2 O4P 78.6(3) . .
O3P Er2 O6P 92.0(3) . .
O3P Er2 O6P 146.5(3) . 3_445
O4P Er2 Er2 89.7(2) . 2_455
O4P Er2 Er3 37.71(18) . .
O4P Er2 Cu1 67.7(2) . .
O4P Er2 P8 30.59(19) . .
O4P Er2 O1OH 64.2(3) . .
O4P Er2 O6P 60.9(3) . .
O4P Er2 O6P 120.3(3) . 3_445
O6P Er2 Er2 38.83(18) . 2_455
O6P Er2 Er2 80.36(18) 3_445 2_455
O6P Er2 Er3 157.67(18) 3_445 .
O6P Er2 Er3 89.22(19) . .
O6P Er2 Cu1 121.50(18) . .
O6P Er2 Cu1 108.98(18) 3_445 .
O6P Er2 P8 30.58(19) . .
O6P Er2 P8 97.26(19) 3_445 .
O6P Er2 O6P 76.9(4) . 3_445
P1 Er3 Er2 62.53(6) 2_455 .
O1 Er3 Er2 120.4(2) . .
O1 Er3 P1 103.8(2) . 2_455
O1 Er3 O1OH 143.3(3) . .
O1 Er3 O2P 78.8(3) . .
O1 Er3 O3P 127.2(3) . .
O1 Er3 O4P 83.1(3) . .
O1 Er3 O8 81.1(3) . .
O1 Er3 O9 137.3(3) . .
O1 Er3 O10 82.4(3) . .
O1 Er3 C21 109.5(4) . .
O1OH Er3 Er2 40.2(2) . .
O1OH Er3 P1 91.5(2) . 2_455
O1OH Er3 O2P 119.1(3) . .
O1OH Er3 O3P 62.5(3) . .
O1OH Er3 O9 74.6(3) . .
O1OH Er3 O10 129.1(3) . .
O1OH Er3 C21 101.6(4) . .
O2P Er3 Er2 85.8(2) . .
O2P Er3 P1 27.8(2) . 2_455
O2P Er3 O3P 56.7(3) . .
O2P Er3 C21 93.0(4) . .
O3P Er3 Er2 39.15(16) . .
O3P Er3 P1 28.97(18) . 2_455
O4P Er3 Er2 39.0(2) . .
O4P Er3 P1 80.2(2) . 2_455
O4P Er3 O1OH 66.7(3) . .
O4P Er3 O2P 89.1(3) . .
O4P Er3 O3P 70.4(2) . .
O4P Er3 O9 139.5(3) . .
O4P Er3 O10 164.1(3) . .
O4P Er3 C21 167.4(4) . .
O8 Er3 Er2 110.3(2) . .
O8 Er3 P1 172.7(2) . 2_455
O8 Er3 O1OH 81.4(3) . .
O8 Er3 O2P 158.8(3) . .
O8 Er3 O3P 143.9(3) . .
O8 Er3 O4P 95.1(3) . .
O8 Er3 O9 90.4(3) . .
O8 Er3 O10 89.0(4) . .
O8 Er3 C21 87.4(4) . .
O9 Er3 Er2 101.9(2) . .
O9 Er3 P1 89.6(3) . 2_455
O9 Er3 O2P 99.9(3) . .
O9 Er3 O3P 81.7(3) . .
O9 Er3 O10 55.5(3) . .
O9 Er3 C21 28.0(4) . .
O10 Er3 Er2 151.3(2) . .
O10 Er3 P1 97.0(3) . 2_455
O10 Er3 O2P 81.8(3) . .
O10 Er3 O3P 114.1(3) . .
O10 Er3 C21 27.7(4) . .
C21 Er3 Er2 128.8(3) . .
C21 Er3 P1 96.0(3) . 2_455
C21 Er3 O3P 100.5(3) . .
Er2 Cu1 Er1 69.79(3) . .
O1OH Cu1 Er1 94.2(2) . .
O1OH Cu1 Er2 44.3(2) . .
O1OH Cu1 O6 81.5(3) . .
O2OH Cu1 Er1 44.3(2) . .
O2OH Cu1 Er2 40.5(2) . .
O2OH Cu1 O1OH 83.4(3) . .
O2OH Cu1 O4 89.5(4) . .
O2OH Cu1 O6 83.9(3) . .
O4 Cu1 Er1 83.9(3) . .
O4 Cu1 Er2 127.7(3) . .
O4 Cu1 O1OH 171.4(4) . .
O4 Cu1 O6 102.6(3) . .
O6 Cu1 Er1 43.5(2) . .
O6 Cu1 Er2 88.7(2) . .
O7 Cu1 Er1 143.1(3) . .
O7 Cu1 Er2 139.5(3) . .
O7 Cu1 O1OH 99.4(4) . .
O7 Cu1 O2OH 171.0(4) . .
O7 Cu1 O4 87.0(4) . .
O7 Cu1 O6 105.0(3) . .
Er1 P1 Er3 84.91(8) . 3_445
O1P P1 Er1 55.2(3) . .
O1P P1 Er3 126.2(3) . 3_445
O1P P1 O2P 105.0(5) . 3_445
O1P P1 O3P 112.5(5) . 3_445
O1P P1 C1P 108.3(5) . .
O2P P1 Er1 49.9(3) 3_445 .
O2P P1 Er3 46.9(4) 3_445 3_445
O2P P1 O3P 108.5(5) 3_445 3_445
O2P P1 C1P 110.5(5) 3_445 .
O3P P1 Er1 127.3(3) 3_445 .
O3P P1 Er3 61.8(3) 3_445 3_445
O3P P1 C1P 111.8(5) 3_445 .
C1P P1 Er1 120.7(4) . .
C1P P1 Er3 123.7(4) . 3_445
O4P P8 Er2 50.9(3) . .
O4P P8 C5P 106.2(5) . .
O5P P8 Er2 136.5(3) . .
O5P P8 O4P 113.7(5) . .
O5P P8 O6P 113.7(5) . .
O5P P8 C5P 107.8(5) . .
O6P P8 Er2 52.8(3) . .
O6P P8 O4P 103.1(4) . .
O6P P8 C5P 112.2(5) . .
C5P P8 Er2 115.5(4) . .
C1 O1 Er3 147.1(8) 2_455 .
Er3 O1OH Er2 101.3(3) . .
Cu1 O1OH Er2 101.0(3) . .
Cu1 O1OH Er3 120.1(4) . .
Er2 O1P Er1 108.8(3) . .
P1 O1P Er1 95.3(4) . .
P1 O1P Er2 139.1(5) . .
C1 O2 Er1 131.8(8) . .
Er2 O2OH Er1 110.6(3) . .
Cu1 O2OH Er1 102.1(3) . .
Cu1 O2OH Er2 106.3(3) . .
Er3 O2P Er1 123.2(3) . 2_455
P1 O2P Er1 100.9(4) 2_455 2_455
P1 O2P Er3 105.2(5) 2_455 .
C6 O3 Er1 138.4(9) . .
Er2 O3OH Er2 108.9(3) 2_455 .
Er2 O3OH Er2 108.9(3) . 3_445
Er2 O3OH Er2 108.9(3) 2_455 3_445
Er2 O3P Er3 91.2(3) . .
P1 O3P Er2 135.2(5) 2_455 .
P1 O3P Er3 89.2(4) 2_455 .
C6 O4 Cu1 124.3(9) . .
Er3 O4P Er2 103.3(3) . .
P8 O4P Er2 98.5(4) . .
P8 O4P Er3 134.4(5) . .
C11 O5 Er1 92.8(7) . .
P8 O5P Er1 133.2(4) . 2_455
Cu1 O6 Er1 94.4(3) . .
C11 O6 Er1 92.6(7) . .
C11 O6 Cu1 144.1(7) . .
Er2 O6P Er2 103.3(3) . 2_455
P8 O6P Er2 134.4(5) . 2_455
P8 O6P Er2 96.6(4) . .
C16 O7 Cu1 124.7(9) . .
C16 O8 Er3 145.5(9) . .
C21 O9 Er3 91.8(8) . .
C21 O10 Er3 91.6(8) . .
O1 C1 O2 124.6(12) 3_445 .
O1 C1 C2 117.4(11) 3_445 .
O2 C1 C2 118.0(12) . .
C2P C1P P1 108.2(9) . .
C2P C1P C3P 108.5(11) . .
C2P C1P C4P 111.1(11) . .
C3P C1P P1 109.3(8) . .
C4P C1P P1 109.8(9) . .
C4P C1P C3P 109.8(11) . .
C3 C2 C1 107.5(12) . .
C4 C2 C1 106.1(12) . .
C4 C2 C3 107.0(15) . .
C5 C2 C1 112.9(12) . .
C5 C2 C3 111.8(15) . .
C5 C2 C4 111.1(16) . .
C6P C5P P8 110.3(8) . .
C6P C5P C8P 109.3(10) . .
C7P C5P P8 109.9(8) . .
C7P C5P C6P 109.6(10) . .
C7P C5P C8P 111.0(10) . .
C8P C5P P8 106.6(9) . .
O3 C6 O4 124.7(13) . .
O3 C6 C7 119.2(12) . .
O4 C6 C7 116.0(12) . .
C6 C7 C9 110.2(12) . .
C8 C7 C6 106.1(11) . .
C8 C7 C9 110.3(12) . .
C8 C7 C10 107.8(13) . .
C10 C7 C6 111.3(11) . .
C10 C7 C9 111.1(13) . .
O5 C11 Er1 60.7(6) . .
O5 C11 O6 119.4(11) . .
O5 C11 C12 123.4(11) . .
O6 C11 Er1 59.6(6) . .
O6 C11 C12 117.1(11) . .
C12 C11 Er1 167.7(9) . .
C11 C12 C13 108.7(12) . .
C11 C12 C14 110.6(12) . .
C14 C12 C13 109.8(12) . .
C15 C12 C11 107.2(11) . .
C15 C12 C13 111.3(14) . .
C15 C12 C14 109.2(13) . .
O7 C16 C17 116.3(13) . .
O8 C16 O7 125.2(13) . .
O8 C16 C17 118.5(12) . .
C16 C17 C19 105.5(12) . .
C18 C17 C16 108.5(13) . .
C18 C17 C19 109.0(13) . .
C18 C17 C20 112.3(14) . .
C20 C17 C16 111.5(11) . .
C20 C17 C19 109.8(13) . .
O9 C21 Er3 60.2(7) . .
O9 C21 C22 119.7(14) . .
O10 C21 Er3 60.7(7) . .
O10 C21 O9 120.3(12) . .
O10 C21 C22 120.0(14) . .
C22 C21 Er3 172.6(11) . .
C21 C22 C25 107.9(15) . .
C23 C22 C21 107.9(13) . .
C23 C22 C25 101.7(18) . .
C24 C22 C21 112.5(15) . .
C24 C22 C23 120(2) . .
C24 C22 C25 105.3(17) . .
N1 Cu2 N1 110.4(3) . 2_445
N1 Cu2 N1 110.4(3) . 3_545
N1 Cu2 N1 110.4(3) 3_545 2_445
N2 Cu2 N1 108.5(3) . 3_545
N2 Cu2 N1 108.5(3) . .
N2 Cu2 N1 108.5(3) . 2_445
C26 N1 Cu2 176.7(14) . .
C28 N2 Cu2 180.0 . .
N1 C26 C27 178.9(18) . .
N2 C28 C29 180.0 . .

loop_
_geom_bond_atom_site_label_1
_geom_bond_atom_site_label_2
_geom_bond_distance
_geom_bond_site_symmetry_2
Er1 Er2 3.9104(8) .
Er1 Cu1 3.4331(16) .
Er1 P1 3.092(3) .
Er1 O1P 2.550(9) .
Er1 O2 2.273(9) .
Er1 O2OH 2.454(8) .
Er1 O2P 2.407(9) 3_445
Er1 O3 2.269(8) .
Er1 O5 2.395(8) .
Er1 O5P 2.245(7) 3_445
Er1 O6 2.370(8) .
Er1 C11 2.745(12) .
Er2 Er2 3.8514(9) 2_455
Er2 Er3 3.6728(8) .
Er2 Cu1 3.4020(16) .
Er2 P8 3.030(3) .
Er2 O1OH 2.420(8) .
Er2 O1P 2.255(9) .
Er2 O2OH 2.301(8) .
Er2 O3OH 2.366(4) .
Er2 O3P 2.319(8) .
Er2 O4P 2.376(8) .
Er2 O6P 2.429(8) .
Er2 O6P 2.481(8) 3_445
Er3 P1 3.178(3) 2_455
Er3 O1 2.235(8) .
Er3 O1OH 2.328(8) .
Er3 O2P 2.406(9) .
Er3 O3P 2.801(9) .
Er3 O4P 2.308(8) .
Er3 O8 2.237(9) .
Er3 O9 2.341(8) .
Er3 O10 2.353(9) .
Er3 C21 2.698(14) .
Cu1 O1OH 1.975(8) .
Cu1 O2OH 1.941(8) .
Cu1 O4 1.960(9) .
Cu1 O6 2.309(8) .
Cu1 O7 1.926(9) .
P1 Er3 3.178(3) 3_445
P1 O1P 1.529(9) .
P1 O2P 1.538(9) 3_445
P1 O3P 1.540(9) 3_445
P1 C1P 1.817(12) .
P8 O4P 1.559(8) .
P8 O5P 1.487(8) .
P8 O6P 1.552(8) .
P8 C5P 1.821(12) .
O1 C1 1.256(15) 2_455
O2 C1 1.260(14) .
O2P Er1 2.407(9) 2_455
O2P P1 1.538(9) 2_455
O3 C6 1.253(15) .
O3OH Er2 2.366(4) 2_455
O3OH Er2 2.366(4) 3_445
O3P P1 1.539(9) 2_455
O4 C6 1.273(15) .
O5 C11 1.229(14) .
O5P Er1 2.245(7) 2_455
O6 C11 1.281(14) .
O6P Er2 2.482(8) 2_455
O7 C16 1.248(15) .
O8 C16 1.237(16) .
O9 C21 1.266(16) .
O10 C21 1.255(17) .
C1 O1 1.256(15) 3_445
C1 C2 1.545(18) .
C1P C2P 1.520(17) .
C1P C3P 1.541(17) .
C1P C4P 1.527(17) .
C2 C3 1.52(2) .
C2 C4 1.49(2) .
C2 C5 1.47(2) .
C5P C6P 1.513(16) .
C5P C7P 1.511(16) .
C5P C8P 1.537(16) .
C6 C7 1.516(18) .
C7 C8 1.510(19) .
C7 C9 1.52(2) .
C7 C10 1.513(19) .
C11 C12 1.532(18) .
C12 C13 1.54(2) .
C12 C14 1.54(2) .
C12 C15 1.52(2) .
C16 C17 1.535(18) .
C17 C18 1.51(2) .
C17 C19 1.54(2) .
C17 C20 1.52(2) .
C21 C22 1.532(19) .
C22 C23 1.49(3) .
C22 C24 1.43(2) .
C22 C25 1.59(3) .
Cu2 N1 2.002(13) .
Cu2 N1 2.002(13) 3_545
Cu2 N1 2.002(13) 2_445
Cu2 N2 1.99(2) .
N1 C26 1.119(18) .
N2 C28 1.12(3) .
C26 C27 1.44(2) .
C28 C29 1.47(4) .

loop_
_geom_torsion_atom_site_label_1
_geom_torsion_atom_site_label_2
_geom_torsion_atom_site_label_3
_geom_torsion_atom_site_label_4
_geom_torsion
_geom_torsion_site_symmetry_1
_geom_torsion_site_symmetry_4
Er1 P1 O1P Er2 126.9(8) . .
Er1 P1 C1P C2P 120.7(9) . .
Er1 P1 C1P C3P 2.7(10) . .
Er1 P1 C1P C4P -117.9(9) . .
Er1 O2 C1 O1 -21.0(18) . 3_445
Er1 O2 C1 C2 159.3(8) . .
Er1 O3 C6 O4 33(2) . .
Er1 O3 C6 C7 -144.0(10) . .
Er1 O5 C11 O6 10.7(11) . .
Er1 O5 C11 C12 -166.4(11) . .
Er1 O6 C11 O5 -10.8(11) . .
Er1 O6 C11 C12 166.5(10) . .
Er1 C11 C12 C13 -131(4) . .
Er1 C11 C12 C14 108(4) . .
Er1 C11 C12 C15 -11(5) . .
Er2 P8 O4P Er3 -118.2(7) . .
Er2 P8 O5P Er1 -10.5(10) . 2_455
Er2 P8 O6P Er2 116.0(7) . 2_455
Er2 P8 C5P C6P -12.9(10) . .
Er2 P8 C5P C7P 108.1(8) . .
Er2 P8 C5P C8P -131.5(8) . .
Er3 P1 O1P Er1 -50.1(4) 3_445 .
Er3 P1 O1P Er2 76.9(8) 3_445 .
Er3 P1 C1P C2P -133.5(8) 3_445 .
Er3 P1 C1P C3P 108.5(8) 3_445 .
Er3 P1 C1P C4P -12.0(12) 3_445 .
Er3 O8 C16 O7 17(3) . .
Er3 O8 C16 C17 -164.5(11) . .
Er3 O9 C21 O10 8.7(14) . .
Er3 O9 C21 C22 -171.4(13) . .
Er3 O10 C21 O9 -8.7(14) . .
Er3 O10 C21 C22 171.5(13) . .
Cu1 O4 C6 O3 -10.2(19) . .
Cu1 O4 C6 C7 166.7(9) . .
Cu1 O6 C11 Er1 -101.1(12) . .
Cu1 O6 C11 O5 -111.9(13) . .
Cu1 O6 C11 C12 65.4(17) . .
Cu1 O7 C16 O8 24.1(19) . .
Cu1 O7 C16 C17 -154.7(9) . .
O1 C1 C2 C3 50.9(16) 3_445 .
O1 C1 C2 C4 -63.3(17) 3_445 .
O1 C1 C2 C5 174.7(14) 3_445 .
O1P P1 C1P C2P 60.8(10) . .
O1P P1 C1P C3P -57.2(10) . .
O1P P1 C1P C4P -177.7(9) . .
O2 C1 C2 C3 -129.3(14) . .
O2 C1 C2 C4 116.5(15) . .
O2 C1 C2 C5 -5.5(19) . .
O2P P1 O1P Er1 -2.9(5) 3_445 .
O2P P1 O1P Er2 124.0(7) 3_445 .
O2P P1 C1P C2P 175.3(9) 3_445 .
O2P P1 C1P C3P 57.3(10) 3_445 .
O2P P1 C1P C4P -63.2(11) 3_445 .
O3 C6 C7 C8 109.2(14) . .
O3 C6 C7 C9 -131.4(13) . .
O3 C6 C7 C10 -7.8(19) . .
O3P P1 O1P Er1 -120.7(4) 3_445 .
O3P P1 O1P Er2 6.2(9) 3_445 .
O3P P1 C1P C2P -63.6(10) 3_445 .
O3P P1 C1P C3P 178.4(8) 3_445 .
O3P P1 C1P C4P 57.8(11) 3_445 .
O4 C6 C7 C8 -67.9(16) . .
O4 C6 C7 C9 51.5(16) . .
O4 C6 C7 C10 175.1(13) . .
O4P P8 O5P Er1 -67.9(8) . 2_455
O4P P8 O6P Er2 -7.9(4) . .
O4P P8 O6P Er2 108.1(6) . 2_455
O4P P8 C5P C6P 41.0(10) . .
O4P P8 C5P C7P 162.0(9) . .
O4P P8 C5P C8P -77.6(9) . .
O5 C11 C12 C13 -25.5(18) . .
O5 C11 C12 C14 -146.1(12) . .
O5 C11 C12 C15 94.9(15) . .
O5P P8 O4P Er2 131.7(4) . .
O5P P8 O4P Er3 13.5(8) . .
O5P P8 O6P Er2 -15.5(8) . 2_455
O5P P8 O6P Er2 -131.4(4) . .
O5P P8 C5P C6P 163.1(8) . .
O5P P8 C5P C7P -75.9(10) . .
O5P P8 C5P C8P 44.5(10) . .
O6 C11 C12 C13 157.4(12) . .
O6 C11 C12 C14 36.7(16) . .
O6 C11 C12 C15 -82.2(15) . .
O6P P8 O4P Er2 8.1(5) . .
O6P P8 O4P Er3 -110.1(6) . .
O6P P8 O5P Er1 49.7(8) . 2_455
O6P P8 C5P C6P -70.9(9) . .
O6P P8 C5P C7P 50.1(10) . .
O6P P8 C5P C8P 170.5(8) . .
O7 C16 C17 C18 -120.7(14) . .
O7 C16 C17 C19 122.6(13) . .
O7 C16 C17 C20 3.4(19) . .
O8 C16 C17 C18 60.5(17) . .
O8 C16 C17 C19 -56.2(16) . .
O8 C16 C17 C20 -175.4(13) . .
O9 C21 C22 C23 126.8(19) . .
O9 C21 C22 C24 -8(3) . .
O9 C21 C22 C25 -124.0(17) . .
O10 C21 C22 C23 -53(2) . .
O10 C21 C22 C24 171.5(19) . .
O10 C21 C22 C25 56(2) . .
C1P P1 O1P Er1 115.2(5) . .
C1P P1 O1P Er2 -117.9(8) . .
C5P P8 O4P Er2 -110.0(5) . .
C5P P8 O4P Er3 131.8(6) . .
C5P P8 O5P Er1 174.7(6) . 2_455
C5P P8 O6P Er2 -138.1(6) . 2_455
C5P P8 O6P Er2 105.9(5) . .
